data_7006990
loop_
_publ_author_name
'Wang, Hai-Yu'
'Meng, Xia'
'Jin, Guo-Xin'

_publ_section_title
;
 Synthesis, molecular structure and norbornene polymerization behavior
 of three-coordinate nickel(I) complexes with chelating anilido-imine
 ligands.
;
_journal_issue 21
_journal_name_full 'Dalton transactions (Cambridge, England : 2003)'
_journal_page_first 2579
_journal_page_last 2585
_journal_paper_doi 10.1039/b516203c
_journal_year 2006
_chemical_formula_sum 'C49 H54 N2 Ni P'
_chemical_formula_weight 760.62
_chemical_name_systematic
;
?
;
_space_group_IT_number 14
_symmetry_cell_setting monoclinic
_symmetry_space_group_name_Hall '-P 2yn'
_symmetry_space_group_name_H-M 'P 1 21/n 1'
_atom_sites_solution_hydrogens geom
_atom_sites_solution_primary direct
_atom_sites_solution_secondary difmap
_audit_creation_method SHELXL-97
_cell_angle_alpha 90.00
_cell_angle_beta 95.975(4)
_cell_angle_gamma 90.00
_cell_formula_units_Z 4
_cell_length_a 10.695(3)
_cell_length_b 23.306(6)
_cell_length_c 17.182(4)
_cell_measurement_reflns_used 808
_cell_measurement_temperature 293(2)
_cell_measurement_theta_max 17.798
_cell_measurement_theta_min 2.515
_cell_volume 4259.5(19)
_computing_cell_refinement 'Bruker SMART'
_computing_data_collection 'Bruker SMART'
_computing_data_reduction 'Bruker SHELXTL'
_computing_molecular_graphics 'Bruker SHELXTL'
_computing_publication_material 'Bruker SHELXTL'
_computing_structure_refinement 'SHELXL-97 (Sheldrick, 1997)'
_computing_structure_solution 'SHELXS-97 (Sheldrick, 1990)'
_diffrn_ambient_temperature 293(2)
_diffrn_measured_fraction_theta_full 0.995
_diffrn_measured_fraction_theta_max 0.995
_diffrn_measurement_device_type 'CCD area detector'
_diffrn_measurement_method 'phi and omega scans'
_diffrn_radiation_monochromator graphite
_diffrn_radiation_source 'fine-focus sealed tube'
_diffrn_radiation_type MoK\a
_diffrn_radiation_wavelength 0.71073
_diffrn_reflns_av_R_equivalents 0.0513
_diffrn_reflns_av_sigmaI/netI 0.0686
_diffrn_reflns_limit_h_max 8
_diffrn_reflns_limit_h_min -12
_diffrn_reflns_limit_k_max 27
_diffrn_reflns_limit_k_min -27
_diffrn_reflns_limit_l_max 20
_diffrn_reflns_limit_l_min -18
_diffrn_reflns_number 17709
_diffrn_reflns_theta_full 25.01
_diffrn_reflns_theta_max 25.01
_diffrn_reflns_theta_min 1.48
_exptl_absorpt_coefficient_mu 0.527
_exptl_absorpt_correction_T_max 0.9491
_exptl_absorpt_correction_T_min 0.8794
_exptl_absorpt_process_details sadabs
_exptl_crystal_colour red
_exptl_crystal_density_diffrn 1.186
_exptl_crystal_density_method 'not measured'
_exptl_crystal_description block
_exptl_crystal_F_000 1620
_exptl_crystal_size_max 0.25
_exptl_crystal_size_mid 0.15
_exptl_crystal_size_min 0.10
_refine_diff_density_max 1.789
_refine_diff_density_min -0.450
_refine_diff_density_rms 0.100
_refine_ls_extinction_method none
_refine_ls_goodness_of_fit_ref 1.007
_refine_ls_hydrogen_treatment mixed
_refine_ls_matrix_type full
_refine_ls_number_parameters 486
_refine_ls_number_reflns 7479
_refine_ls_number_restraints 0
_refine_ls_restrained_S_all 1.007
_refine_ls_R_factor_all 0.1343
_refine_ls_R_factor_gt 0.0883
_refine_ls_shift/su_max 0.000
_refine_ls_shift/su_mean 0.000
_refine_ls_structure_factor_coef Fsqd
_refine_ls_weighting_details 'calc w=1/[\s^2^(Fo^2^)+(0.1559P)^2^+3.1794P] where P=(Fo^2^+2Fc^2^)/3'
_refine_ls_weighting_scheme calc
_refine_ls_wR_factor_gt 0.2292
_refine_ls_wR_factor_ref 0.2658
_reflns_number_gt 4569
_reflns_number_total 7479
_reflns_threshold_expression >2sigma(I)
_cod_data_source_file b516203c.txt
_cod_data_source_block f50308c
_cod_depositor_comments
;
The following automatic conversions were performed:
'_symmetry_cell_setting' value 'Monoclinic' changed to 'monoclinic'
according to '/home/saulius/struct/CIF-dictionaries/cif_core.dic'
dictionary named 'cif_core.dic' version 2.4.1 from 2010-06-29.

Automatic conversion script
Id: cif_fix_enum 1527 2010-12-29 10:47:43Z saulius 
;
_cod_original_cell_volume 4259.5(18)
_cod_original_sg_symbol_H-M 'P2(1)/n '
_cod_database_code 7006990

loop_
_symmetry_equiv_pos_as_xyz
'x, y, z'
'-x+1/2, y+1/2, -z+1/2'
'-x, -y, -z'
'x-1/2, -y-1/2, z-1/2'

loop_
_atom_site_label
_atom_site_type_symbol
_atom_site_fract_x
_atom_site_fract_y
_atom_site_fract_z
_atom_site_U_iso_or_equiv
_atom_site_adp_type
_atom_site_occupancy
_atom_site_symmetry_multiplicity
_atom_site_calc_flag
_atom_site_refinement_flags
_atom_site_disorder_assembly
_atom_site_disorder_group
Ni1 Ni 0.39620(7) 0.13533(3) 0.31070(4) 0.0492(3) Uani 1 1 d . . .
N1 N 0.4890(4) 0.19027(15) 0.3757(2) 0.0348(9) Uani 1 1 d . . .
N2 N 0.5391(4) 0.08238(16) 0.3074(2) 0.0409(10) Uani 1 1 d . . .
P1 P 0.20899(17) 0.10800(6) 0.25294(9) 0.0566(5) Uani 1 1 d . . .
C1 C 0.6034(5) 0.1841(2) 0.4154(3) 0.0379(11) Uani 1 1 d . . .
C2 C 0.6585(6) 0.2259(2) 0.4686(4) 0.0531(15) Uani 1 1 d . . .
H2 H 0.6149 0.2598 0.4753 0.064 Uiso 1 1 calc R . .
C3 C 0.7725(6) 0.2182(3) 0.5097(4) 0.0640(18) Uani 1 1 d . . .
H3 H 0.8038 0.2464 0.5448 0.077 Uiso 1 1 calc R . .
C4 C 0.8429(6) 0.1696(3) 0.5007(4) 0.0659(18) Uani 1 1 d . . .
H4 H 0.9204 0.1648 0.5299 0.079 Uiso 1 1 calc R . .
C5 C 0.7978(6) 0.1287(3) 0.4486(4) 0.0546(15) Uani 1 1 d . . .
H5 H 0.8461 0.0963 0.4416 0.066 Uiso 1 1 calc R . .
C6 C 0.6796(5) 0.1345(2) 0.4052(3) 0.0396(12) Uani 1 1 d . . .
C7 C 0.6434(6) 0.0896(2) 0.3492(3) 0.0457(13) Uani 1 1 d . . .
H7 H 0.7048 0.0622 0.3429 0.055 Uiso 1 1 calc R . .
C8 C 0.5349(6) 0.0348(2) 0.2549(3) 0.0491(14) Uani 1 1 d . . .
C9 C 0.5593(7) 0.0436(3) 0.1778(4) 0.0607(16) Uani 1 1 d . . .
C10 C 0.5605(7) -0.0040(3) 0.1294(4) 0.074(2) Uani 1 1 d . . .
H10 H 0.5784 0.0007 0.0779 0.089 Uiso 1 1 calc R . .
C11 C 0.5360(8) -0.0577(3) 0.1558(4) 0.080(2) Uani 1 1 d . . .
H11 H 0.5394 -0.0891 0.1226 0.096 Uiso 1 1 calc R . .
C12 C 0.5070(7) -0.0655(3) 0.2291(4) 0.072(2) Uani 1 1 d . . .
H12 H 0.4861 -0.1022 0.2449 0.086 Uiso 1 1 calc R . .
C13 C 0.5070(6) -0.0205(2) 0.2825(4) 0.0540(15) Uani 1 1 d . . .
C14 C 0.4762(7) -0.0303(3) 0.3653(4) 0.069(2) Uani 1 1 d . . .
H14 H 0.4444 0.0060 0.3842 0.083 Uiso 1 1 calc R . .
C15 C 0.3745(9) -0.0753(3) 0.3712(5) 0.092(3) Uani 1 1 d . . .
H15A H 0.3082 -0.0696 0.3297 0.138 Uiso 1 1 calc R . .
H15B H 0.3412 -0.0717 0.4207 0.138 Uiso 1 1 calc R . .
H15C H 0.4098 -0.1129 0.3668 0.138 Uiso 1 1 calc R . .
C16 C 0.5931(10) -0.0467(4) 0.4206(5) 0.101(3) Uani 1 1 d . . .
H16A H 0.6342 -0.0788 0.3992 0.152 Uiso 1 1 calc R . .
H16B H 0.5682 -0.0569 0.4709 0.152 Uiso 1 1 calc R . .
H16C H 0.6499 -0.0147 0.4261 0.152 Uiso 1 1 calc R . .
C17 C 0.5856(9) 0.1032(3) 0.1484(4) 0.085(2) Uani 1 1 d . . .
H17 H 0.5605 0.1310 0.1866 0.102 Uiso 1 1 calc R . .
C18 C 0.5125(10) 0.1167(4) 0.0691(6) 0.109(3) Uani 1 1 d . . .
H18A H 0.5476 0.0953 0.0289 0.164 Uiso 1 1 calc R . .
H18B H 0.5183 0.1570 0.0585 0.164 Uiso 1 1 calc R . .
H18C H 0.4259 0.1062 0.0703 0.164 Uiso 1 1 calc R . .
C19 C 0.7262(11) 0.1106(5) 0.1426(7) 0.156(6) Uani 1 1 d . . .
H19A H 0.7727 0.0965 0.1895 0.234 Uiso 1 1 calc R . .
H19B H 0.7447 0.1505 0.1362 0.234 Uiso 1 1 calc R . .
H19C H 0.7495 0.0894 0.0984 0.234 Uiso 1 1 calc R . .
C20 C 0.4253(5) 0.2442(2) 0.3824(3) 0.0387(12) Uani 1 1 d . . .
C21 C 0.4501(5) 0.2887(2) 0.3324(3) 0.0470(14) Uani 1 1 d . . .
C22 C 0.3823(7) 0.3396(3) 0.3362(4) 0.0639(18) Uani 1 1 d . . .
H22 H 0.3975 0.3697 0.3030 0.077 Uiso 1 1 calc R . .
C23 C 0.2953(7) 0.3462(3) 0.3868(5) 0.073(2) Uani 1 1 d . . .
H23 H 0.2502 0.3803 0.3875 0.088 Uiso 1 1 calc R . .
C24 C 0.2733(6) 0.3024(3) 0.4376(4) 0.0682(19) Uani 1 1 d . . .
H24 H 0.2142 0.3077 0.4730 0.082 Uiso 1 1 calc R . .
C25 C 0.3376(5) 0.2502(2) 0.4370(3) 0.0499(14) Uani 1 1 d . . .
C26 C 0.5511(6) 0.2834(3) 0.2758(4) 0.0634(17) Uani 1 1 d . . .
H26 H 0.5955 0.2471 0.2867 0.076 Uiso 1 1 calc R . .
C27 C 0.4904(10) 0.2817(7) 0.1918(5) 0.159(6) Uani 1 1 d . . .
H27A H 0.4400 0.3154 0.1812 0.239 Uiso 1 1 calc R . .
H27B H 0.4381 0.2482 0.1843 0.239 Uiso 1 1 calc R . .
H27C H 0.5546 0.2803 0.1567 0.239 Uiso 1 1 calc R . .
C28 C 0.6462(9) 0.3311(4) 0.2850(7) 0.125(4) Uani 1 1 d . . .
H28A H 0.7066 0.3259 0.2479 0.188 Uiso 1 1 calc R . .
H28B H 0.6884 0.3304 0.3371 0.188 Uiso 1 1 calc R . .
H28C H 0.6045 0.3673 0.2758 0.188 Uiso 1 1 calc R . .
C29 C 0.3175(6) 0.2041(3) 0.4950(3) 0.0564(15) Uani 1 1 d . . .
H29 H 0.3645 0.1703 0.4808 0.068 Uiso 1 1 calc R . .
C30 C 0.3683(9) 0.2211(4) 0.5770(4) 0.093(3) Uani 1 1 d . . .
H30A H 0.4505 0.2375 0.5763 0.140 Uiso 1 1 calc R . .
H30B H 0.3734 0.1878 0.6101 0.140 Uiso 1 1 calc R . .
H30C H 0.3132 0.2488 0.5968 0.140 Uiso 1 1 calc R . .
C31 C 0.1799(8) 0.1870(5) 0.4919(5) 0.112(3) Uani 1 1 d . . .
H31A H 0.1307 0.2198 0.5035 0.168 Uiso 1 1 calc R . .
H31B H 0.1706 0.1574 0.5297 0.168 Uiso 1 1 calc R . .
H31C H 0.1516 0.1730 0.4405 0.168 Uiso 1 1 calc R . .
C32 C 0.1046(6) 0.1705(2) 0.2614(3) 0.0497(14) Uani 1 1 d . . .
C33 C 0.1528(6) 0.2229(3) 0.2435(4) 0.0623(17) Uani 1 1 d . . .
H33 H 0.2307 0.2247 0.2240 0.075 Uiso 1 1 calc R . .
C34 C 0.0893(7) 0.2715(3) 0.2537(5) 0.069(2) Uani 1 1 d . . .
H34 H 0.1226 0.3065 0.2397 0.082 Uiso 1 1 calc R . .
C35 C -0.0221(7) 0.2704(2) 0.2840(4) 0.0641(18) Uani 1 1 d . . .
H35 H -0.0636 0.3045 0.2926 0.077 Uiso 1 1 calc R . .
C36 C -0.0741(6) 0.2191(3) 0.3022(4) 0.0644(17) Uani 1 1 d . . .
H36 H -0.1518 0.2179 0.3218 0.077 Uiso 1 1 calc R . .
C37 C -0.0090(6) 0.1689(2) 0.2908(4) 0.0575(16) Uani 1 1 d . . .
H37 H -0.0431 0.1338 0.3033 0.069 Uiso 1 1 calc R . .
C38 C 0.1233(7) 0.0526(3) 0.3001(4) 0.0654(18) Uani 1 1 d . . .
C39 C 0.1578(9) 0.0406(4) 0.3780(5) 0.094(3) Uani 1 1 d . . .
H39 H 0.2265 0.0595 0.4039 0.112 Uiso 1 1 calc R . .
C40 C 0.0944(13) 0.0020(6) 0.4179(8) 0.133(4) Uani 1 1 d . . .
H40 H 0.1187 -0.0049 0.4706 0.160 Uiso 1 1 calc R . .
C41 C -0.0052(15) -0.0267(4) 0.3802(9) 0.126(5) Uani 1 1 d . . .
H41 H -0.0461 -0.0543 0.4074 0.151 Uiso 1 1 calc R . .
C42 C -0.0482(12) -0.0156(4) 0.3007(8) 0.131(4) Uani 1 1 d . . .
H42 H -0.1185 -0.0336 0.2751 0.158 Uiso 1 1 calc R . .
C43 C 0.0236(9) 0.0244(3) 0.2637(5) 0.084(2) Uani 1 1 d . . .
H43 H 0.0011 0.0320 0.2110 0.101 Uiso 1 1 calc R . .
C44 C 0.1770(6) 0.0872(2) 0.1490(3) 0.0520(14) Uani 1 1 d . . .
C45 C 0.1101(8) 0.1207(3) 0.0935(4) 0.077(2) Uani 1 1 d . . .
H45 H 0.0770 0.1555 0.1082 0.092 Uiso 1 1 calc R . .
C46 C 0.0915(9) 0.1035(4) 0.0167(5) 0.096(3) Uani 1 1 d . . .
H46 H 0.0443 0.1262 -0.0201 0.115 Uiso 1 1 calc R . .
C47 C 0.1419(9) 0.0537(4) -0.0054(5) 0.093(3) Uani 1 1 d . . .
H47 H 0.1315 0.0427 -0.0577 0.112 Uiso 1 1 calc R . .
C48 C 0.2083(9) 0.0193(3) 0.0487(5) 0.086(2) Uani 1 1 d . . .
H48 H 0.2397 -0.0157 0.0335 0.103 Uiso 1 1 calc R . .
C49 C 0.2285(7) 0.0366(3) 0.1256(4) 0.0678(18) Uani 1 1 d . . .
H49 H 0.2769 0.0141 0.1619 0.081 Uiso 1 1 calc R . .

loop_
_atom_site_aniso_label
_atom_site_aniso_U_11
_atom_site_aniso_U_22
_atom_site_aniso_U_33
_atom_site_aniso_U_23
_atom_site_aniso_U_13
_atom_site_aniso_U_12
Ni1 0.0536(5) 0.0455(4) 0.0470(5) -0.0052(3) -0.0011(3) 0.0028(3)
N1 0.041(2) 0.029(2) 0.034(2) -0.0039(17) 0.0023(18) 0.0024(17)
N2 0.059(3) 0.029(2) 0.036(2) 0.0019(17) 0.009(2) 0.003(2)
P1 0.0823(12) 0.0449(8) 0.0432(9) 0.0033(7) 0.0093(8) 0.0124(8)
C1 0.044(3) 0.037(3) 0.032(3) 0.001(2) 0.003(2) -0.005(2)
C2 0.057(4) 0.043(3) 0.058(4) -0.007(3) -0.004(3) 0.005(3)
C3 0.063(4) 0.064(4) 0.060(4) -0.010(3) -0.018(3) -0.008(3)
C4 0.050(4) 0.082(5) 0.062(4) 0.010(4) -0.008(3) -0.001(3)
C5 0.053(3) 0.063(4) 0.049(4) 0.016(3) 0.007(3) 0.010(3)
C6 0.042(3) 0.039(3) 0.038(3) 0.010(2) 0.006(2) 0.003(2)
C7 0.063(4) 0.032(3) 0.045(3) 0.010(2) 0.020(3) 0.015(3)
C8 0.071(4) 0.037(3) 0.041(3) -0.003(2) 0.016(3) 0.008(3)
C9 0.090(5) 0.048(3) 0.047(4) -0.005(3) 0.023(3) -0.002(3)
C10 0.110(6) 0.069(4) 0.048(4) -0.016(3) 0.033(4) -0.006(4)
C11 0.123(7) 0.052(4) 0.066(5) -0.027(3) 0.020(4) 0.002(4)
C12 0.108(6) 0.039(3) 0.073(5) -0.016(3) 0.028(4) -0.004(3)
C13 0.077(4) 0.034(3) 0.053(4) -0.007(2) 0.019(3) 0.004(3)
C14 0.114(6) 0.039(3) 0.060(4) 0.004(3) 0.034(4) 0.002(3)
C15 0.126(7) 0.067(5) 0.091(6) 0.006(4) 0.048(5) -0.011(5)
C16 0.143(8) 0.091(6) 0.068(5) 0.025(4) 0.006(5) 0.002(6)
C17 0.145(8) 0.067(4) 0.050(4) 0.000(3) 0.043(4) -0.019(5)
C18 0.125(8) 0.112(7) 0.095(7) 0.038(6) 0.027(6) -0.010(6)
C19 0.153(11) 0.141(9) 0.157(11) 0.063(8) -0.056(9) -0.085(8)
C20 0.040(3) 0.037(3) 0.038(3) -0.010(2) -0.005(2) 0.003(2)
C21 0.053(3) 0.038(3) 0.047(3) 0.001(2) -0.008(3) 0.000(2)
C22 0.073(4) 0.041(3) 0.073(5) 0.001(3) -0.014(4) 0.011(3)
C23 0.084(5) 0.054(4) 0.078(5) -0.020(4) -0.012(4) 0.029(4)
C24 0.066(4) 0.068(4) 0.070(5) -0.023(4) 0.006(3) 0.025(3)
C25 0.052(4) 0.053(3) 0.043(3) -0.012(3) -0.002(3) 0.010(3)
C26 0.069(4) 0.057(4) 0.063(4) 0.018(3) 0.004(3) 0.009(3)
C27 0.102(7) 0.331(18) 0.047(5) 0.006(8) 0.018(5) -0.035(9)
C28 0.075(6) 0.103(7) 0.201(12) 0.024(7) 0.029(6) -0.019(5)
C29 0.061(4) 0.061(4) 0.049(4) -0.009(3) 0.014(3) 0.003(3)
C30 0.123(7) 0.095(6) 0.057(5) 0.009(4) -0.011(4) -0.014(5)
C31 0.089(6) 0.160(9) 0.086(6) 0.023(6) 0.004(5) -0.039(6)
C32 0.066(4) 0.043(3) 0.040(3) 0.007(2) 0.003(3) 0.015(3)
C33 0.053(4) 0.059(4) 0.074(5) 0.016(3) 0.005(3) 0.005(3)
C34 0.067(5) 0.039(3) 0.096(5) 0.013(3) -0.010(4) -0.003(3)
C35 0.066(4) 0.038(3) 0.087(5) 0.002(3) 0.003(4) 0.015(3)
C36 0.058(4) 0.062(4) 0.076(5) 0.008(3) 0.019(3) 0.015(3)
C37 0.064(4) 0.041(3) 0.067(4) 0.011(3) 0.006(3) 0.004(3)
C38 0.091(5) 0.045(3) 0.062(4) 0.007(3) 0.017(4) 0.006(3)
C39 0.115(7) 0.102(6) 0.069(5) 0.038(5) 0.031(5) 0.030(5)
C40 0.155(11) 0.126(9) 0.127(10) 0.067(8) 0.056(9) 0.032(8)
C41 0.182(12) 0.060(5) 0.154(11) 0.042(6) 0.103(10) 0.012(6)
C42 0.180(11) 0.062(5) 0.168(12) -0.013(6) 0.095(9) -0.018(6)
C43 0.118(7) 0.056(4) 0.083(6) 0.009(4) 0.034(5) -0.010(4)
C44 0.057(4) 0.054(3) 0.046(3) 0.003(3) 0.008(3) 0.000(3)
C45 0.108(6) 0.072(4) 0.048(4) 0.004(3) 0.002(4) 0.024(4)
C46 0.131(8) 0.093(6) 0.057(5) 0.005(4) -0.020(5) 0.009(5)
C47 0.121(7) 0.107(7) 0.049(5) -0.014(5) -0.003(4) -0.022(6)
C48 0.113(7) 0.072(5) 0.074(6) -0.014(4) 0.015(5) 0.001(4)
C49 0.086(5) 0.067(4) 0.051(4) -0.005(3) 0.007(3) 0.013(4)

loop_
_atom_type_symbol
_atom_type_description
_atom_type_scat_dispersion_real
_atom_type_scat_dispersion_imag
_atom_type_scat_source
C C 0.0033 0.0016 'International Tables Vol C Tables 4.2.6.8 and 6.1.1.4'
H H 0.0000 0.0000 'International Tables Vol C Tables 4.2.6.8 and 6.1.1.4'
N N 0.0061 0.0033 'International Tables Vol C Tables 4.2.6.8 and 6.1.1.4'
P P 0.1023 0.0942 'International Tables Vol C Tables 4.2.6.8 and 6.1.1.4'
Ni Ni 0.3393 1.1124 'International Tables Vol C Tables 4.2.6.8 and 6.1.1.4'

loop_
_geom_angle_atom_site_label_1
_geom_angle_atom_site_label_2
_geom_angle_atom_site_label_3
_geom_angle
_geom_angle_site_symmetry_1
_geom_angle_site_symmetry_3
_geom_angle_publ_flag
N1 Ni1 N2 94.56(17) . . ?
N1 Ni1 P1 147.08(13) . . ?
N2 Ni1 P1 118.08(13) . . ?
C1 N1 C20 117.7(4) . . ?
C1 N1 Ni1 128.0(3) . . ?
C20 N1 Ni1 114.3(3) . . ?
C7 N2 C8 115.2(5) . . ?
C7 N2 Ni1 122.5(3) . . ?
C8 N2 Ni1 122.2(4) . . ?
C38 P1 C44 101.1(3) . . ?
C38 P1 C32 100.8(3) . . ?
C44 P1 C32 103.2(3) . . ?
C38 P1 Ni1 118.3(2) . . ?
C44 P1 Ni1 124.9(2) . . ?
C32 P1 Ni1 105.1(2) . . ?
N1 C1 C2 123.2(5) . . ?
N1 C1 C6 121.5(4) . . ?
C2 C1 C6 115.3(5) . . ?
C3 C2 C1 122.3(5) . . ?
C2 C3 C4 121.5(6) . . ?
C5 C4 C3 119.3(6) . . ?
C4 C5 C6 121.3(6) . . ?
C5 C6 C1 120.2(5) . . ?
C5 C6 C7 116.6(5) . . ?
C1 C6 C7 123.2(5) . . ?
N2 C7 C6 128.9(5) . . ?
C9 C8 C13 121.3(5) . . ?
C9 C8 N2 119.4(5) . . ?
C13 C8 N2 119.4(5) . . ?
C10 C9 C8 117.9(6) . . ?
C10 C9 C17 121.3(6) . . ?
C8 C9 C17 120.8(5) . . ?
C11 C10 C9 121.3(6) . . ?
C12 C11 C10 120.6(6) . . ?
C11 C12 C13 122.1(6) . . ?
C12 C13 C8 116.8(6) . . ?
C12 C13 C14 121.4(5) . . ?
C8 C13 C14 121.8(5) . . ?
C13 C14 C15 113.2(6) . . ?
C13 C14 C16 112.1(6) . . ?
C15 C14 C16 109.2(6) . . ?
C9 C17 C19 110.1(7) . . ?
C9 C17 C18 112.9(7) . . ?
C19 C17 C18 109.4(7) . . ?
C21 C20 C25 121.6(5) . . ?
C21 C20 N1 118.7(5) . . ?
C25 C20 N1 119.7(5) . . ?
C20 C21 C22 118.2(6) . . ?
C20 C21 C26 121.6(5) . . ?
C22 C21 C26 120.2(6) . . ?
C23 C22 C21 121.6(7) . . ?
C22 C23 C24 120.0(6) . . ?
C23 C24 C25 121.5(7) . . ?
C24 C25 C20 117.0(6) . . ?
C24 C25 C29 121.0(6) . . ?
C20 C25 C29 121.9(5) . . ?
C28 C26 C27 109.7(8) . . ?
C28 C26 C21 112.8(7) . . ?
C27 C26 C21 110.2(6) . . ?
C25 C29 C30 111.8(5) . . ?
C25 C29 C31 111.8(6) . . ?
C30 C29 C31 110.8(7) . . ?
C37 C32 C33 118.5(5) . . ?
C37 C32 P1 125.1(4) . . ?
C33 C32 P1 116.0(5) . . ?
C34 C33 C32 121.0(7) . . ?
C33 C34 C35 120.9(6) . . ?
C34 C35 C36 120.0(6) . . ?
C35 C36 C37 119.0(6) . . ?
C32 C37 C36 120.6(6) . . ?
C43 C38 C39 117.9(7) . . ?
C43 C38 P1 123.3(6) . . ?
C39 C38 P1 118.7(6) . . ?
C40 C39 C38 121.9(11) . . ?
C39 C40 C41 119.6(11) . . ?
C40 C41 C42 121.8(9) . . ?
C43 C42 C41 114.8(11) . . ?
C38 C43 C42 123.9(10) . . ?
C45 C44 C49 118.6(6) . . ?
C45 C44 P1 123.5(5) . . ?
C49 C44 P1 117.8(5) . . ?
C44 C45 C46 120.9(7) . . ?
C47 C46 C45 119.8(7) . . ?
C46 C47 C48 120.5(7) . . ?
C47 C48 C49 119.9(7) . . ?
C48 C49 C44 120.1(7) . . ?

loop_
_geom_bond_atom_site_label_1
_geom_bond_atom_site_label_2
_geom_bond_distance
_geom_bond_site_symmetry_2
_geom_bond_publ_flag
Ni1 N1 1.908(4) . ?
Ni1 N2 1.970(4) . ?
Ni1 P1 2.233(2) . ?
N1 C1 1.345(6) . ?
N1 C20 1.441(6) . ?
N2 C7 1.274(7) . ?
N2 C8 1.426(6) . ?
P1 C38 1.821(7) . ?
P1 C44 1.848(6) . ?
P1 C32 1.850(6) . ?
C1 C2 1.421(7) . ?
C1 C6 1.436(7) . ?
C2 C3 1.356(8) . ?
C3 C4 1.378(9) . ?
C4 C5 1.360(9) . ?
C5 C6 1.405(8) . ?
C6 C7 1.447(7) . ?
C8 C9 1.392(8) . ?
C8 C13 1.417(7) . ?
C9 C10 1.388(8) . ?
C9 C17 1.514(9) . ?
C10 C11 1.366(9) . ?
C11 C12 1.341(10) . ?
C12 C13 1.393(8) . ?
C13 C14 1.511(8) . ?
C14 C15 1.522(10) . ?
C14 C16 1.538(11) . ?
C17 C19 1.527(14) . ?
C17 C18 1.531(12) . ?
C20 C21 1.390(8) . ?
C20 C25 1.400(8) . ?
C21 C22 1.394(8) . ?
C21 C26 1.533(9) . ?
C22 C23 1.346(10) . ?
C23 C24 1.378(10) . ?
C24 C25 1.399(8) . ?
C25 C29 1.495(8) . ?
C26 C28 1.503(10) . ?
C26 C27 1.521(11) . ?
C29 C30 1.509(9) . ?
C29 C31 1.520(10) . ?
C32 C37 1.365(9) . ?
C32 C33 1.372(8) . ?
C33 C34 1.343(9) . ?
C34 C35 1.350(10) . ?
C35 C36 1.369(9) . ?
C36 C37 1.385(8) . ?
C38 C43 1.350(10) . ?
C38 C39 1.380(10) . ?
C39 C40 1.355(14) . ?
C40 C41 1.362(16) . ?
C41 C42 1.420(16) . ?
C42 C43 1.402(12) . ?
C44 C45 1.373(8) . ?
C44 C49 1.379(8) . ?
C45 C46 1.374(10) . ?
C46 C47 1.351(12) . ?
C47 C48 1.368(11) . ?
C48 C49 1.378(10) . ?
